data_7102095
loop_
_publ_author_name
'Ferguson, Alan'
'Parkin, Andrew'
'Sanchez-Benitez, Javier'
'Kamenev, Konstantin'
'Wernsdorfer, Wolfgang'
'Murrie, Mark'

_publ_section_title
;
 A mixed-valence Co7 single-molecule magnet with C3 symmetry.
;
_journal_issue 33
_journal_name_full 'Chemical communications (Cambridge, England)'
_journal_page_first 3473
_journal_page_last 3475
_journal_paper_doi 10.1039/b706238a
_journal_year 2007
_chemical_formula_moiety 'C33 H105 Co7 N11 O49.5'
_chemical_formula_sum 'C33 H105 Co7 N11 O49.5'
_chemical_formula_weight 1852.8
_space_group_IT_number 147
_symmetry_cell_setting trigonal
_symmetry_space_group_name_Hall '-P 3'
_symmetry_space_group_name_H-M 'P -3'
_atom_sites_solution_hydrogens geom
_atom_sites_solution_primary direct
_audit_creation_date 07-02-06
_audit_creation_method CRYSTALS_ver_12.83
_cell_angle_alpha 90
_cell_angle_beta 90
_cell_angle_gamma 120
_cell_formula_units_Z 2
_cell_length_a 19.3410(3)
_cell_length_b 19.3410(3)
_cell_length_c 11.5145(4)
_cell_measurement_reflns_used 8235
_cell_measurement_temperature 100
_cell_measurement_theta_max 27
_cell_measurement_theta_min 3
_cell_volume 3730.21(15)
_computing_cell_refinement SAINT
_computing_data_collection 'APEX II (Bruker ,2004)'
_computing_data_reduction 'SAINT (Bruker ,2004)'
_computing_publication_material 'CRYSTALS (Betteridge et al., 2003)'
_computing_structure_refinement 'CRYSTALS (Betteridge et al., 2003)'
_computing_structure_solution 'SIR92 (Altomare et al., 1994)'
_diffrn_ambient_temperature 100
_diffrn_measured_fraction_theta_full 0.996
_diffrn_measured_fraction_theta_max 0.996
_diffrn_measurement_device_type 'Bruker APEXII CCD diffractometer'
_diffrn_measurement_method '\f & \w scans'
_diffrn_radiation_monochromator graphite
_diffrn_radiation_type 'Mo K\a'
_diffrn_radiation_wavelength 0.71073
_diffrn_reflns_av_R_equivalents 0.000
_diffrn_reflns_limit_h_max 12
_diffrn_reflns_limit_h_min -24
_diffrn_reflns_limit_k_max 24
_diffrn_reflns_limit_k_min 0
_diffrn_reflns_limit_l_max 14
_diffrn_reflns_limit_l_min 0
_diffrn_reflns_number 5120
_diffrn_reflns_theta_full 26.440
_diffrn_reflns_theta_max 26.440
_diffrn_reflns_theta_min 1.216
_diffrn_standards_number 0
_exptl_absorpt_coefficient_mu 1.627
_exptl_absorpt_correction_T_max 0.85
_exptl_absorpt_correction_T_min 0.65
_exptl_absorpt_correction_type multi-scan
_exptl_absorpt_process_details 'SADABS (Bruker, 2004)'
_exptl_crystal_colour 'dark red'
_exptl_crystal_density_diffrn 1.66
_exptl_crystal_description rod
_exptl_crystal_F_000 1562.000
_exptl_crystal_size_max 0.40
_exptl_crystal_size_mid 0.10
_exptl_crystal_size_min 0.10
_refine_diff_density_max 0.85
_refine_diff_density_min -0.65
_refine_ls_extinction_coef 11(3)
_refine_ls_extinction_method 'Larson (1970), Equation 22'
_refine_ls_goodness_of_fit_ref 0.9203
_refine_ls_hydrogen_treatment constr
_refine_ls_matrix_type full
_refine_ls_number_parameters 242
_refine_ls_number_reflns 5120
_refine_ls_number_restraints 0
_refine_ls_R_factor_all 0.0526
_refine_ls_R_factor_gt 0.0343
_refine_ls_shift/su_max 0.002016
_refine_ls_structure_factor_coef Fsqd
_refine_ls_weighting_details
;
Method= Modified Sheldrick
w=1/[\s^2^(F^2^) + ( 0.03P)^2^ + 4.08P]
,where P=(max(Fo^2^,0) + 2Fc^2^)/3
;
_refine_ls_weighting_scheme calc
_refine_ls_wR_factor_all 0.0976
_refine_ls_wR_factor_gt 0.0779
_refine_ls_wR_factor_ref 0.0976
_reflns_limit_h_max 12
_reflns_limit_h_min -24
_reflns_limit_k_max 24
_reflns_limit_k_min 0
_reflns_limit_l_max 14
_reflns_limit_l_min 0
_reflns_number_gt 3411
_reflns_number_total 5120
_reflns_threshold_expression I>2.0\s(I)
_cod_data_source_file b706238a.txt
_cod_data_source_block Co7cluster
_cod_depositor_comments
;
The following automatic conversions were performed:
'_symmetry_cell_setting' value 'Trigonal' changed to 'trigonal' according
to '/home/saulius/struct/CIF-dictionaries/cif_core.dic' dictionary named
'cif_core.dic' version 2.4.1 from 2010-06-29.

Automatic conversion script
Id: cif_fix_enum 1527 2010-12-29 10:47:43Z saulius 
;
_cod_original_sg_symbol_H-M 'P -3 '
_cod_database_code 7102095

loop_
_symmetry_equiv_pos_as_xyz
x,y,z
-x,-y,-z
-y,x-y,z
y,-x+y,-z
-x+y,-x,z
x-y,x,-z

loop_
_atom_site_label
_atom_site_type_symbol
_atom_site_fract_x
_atom_site_fract_y
_atom_site_fract_z
_atom_site_U_iso_or_equiv
_atom_site_occupancy
_atom_site_adp_type
_atom_site_refinement_flags_posn
_atom_site_refinement_flags_adp
_atom_site_disorder_assembly
Co1 Co 0.6667 0.3333 0.86181(5) 0.0122 1.0000 Uani S T .
Co2 Co 0.53705(2) 0.37226(2) 0.86137(3) 0.0139 1.0000 Uani . . .
O3 O 0.62736(11) 0.39923(11) 0.95729(15) 0.0143 1.0000 Uani . . .
Co5 Co 0.48604(2) 0.19503(2) 0.86529(3) 0.0160 1.0000 Uani . . .
O6 O 0.56412(11) 0.30848(11) 0.76674(15) 0.0152 1.0000 Uani . . .
C7 C 0.55040(17) 0.31831(17) 0.6472(2) 0.0182 1.0000 Uani . . .
C8 C 0.51820(18) 0.37674(18) 0.6393(2) 0.0201 1.0000 Uani . . .
N9 N 0.46260(14) 0.35775(14) 0.7402(2) 0.0180 1.0000 Uani . . .
C11 C 0.58381(18) 0.46182(18) 0.6633(2) 0.0209 1.0000 Uani . . .
O12 O 0.60561(12) 0.46699(11) 0.78198(15) 0.0166 1.0000 Uani . . .
C13 C 0.4783(2) 0.36892(19) 0.5229(3) 0.0262 1.0000 Uani . . .
O14 O 0.44412(17) 0.41784(16) 0.5162(2) 0.0405 1.0000 Uani . . .
O15 O 0.47067(12) 0.27745(12) 0.94334(15) 0.0175 1.0000 Uani . . .
C16 C 0.46083(17) 0.29329(17) 1.0612(2) 0.0167 1.0000 Uani . . .
C17 C 0.51902(17) 0.38220(17) 1.0828(2) 0.0180 1.0000 Uani . . .
C18 C 0.60560(17) 0.39893(17) 1.0773(2) 0.0179 1.0000 Uani . . .
N19 N 0.50906(14) 0.42276(14) 0.97965(18) 0.0181 1.0000 Uani . . .
C20 C 0.49985(18) 0.41091(19) 1.1968(2) 0.0230 1.0000 Uani . . .
O21 O 0.55042(14) 0.49414(13) 1.21244(18) 0.0283 1.0000 Uani . . .
O22 O 0.42985(12) 0.09270(12) 0.97141(18) 0.0228 1.0000 Uani . . .
N23 N 0.36560(17) 0.06881(17) 1.0301(2) 0.0311 1.0000 Uani . . .
O24 O 0.33611(15) 0.00194(14) 1.0768(2) 0.0384 1.0000 Uani . . .
O25 O 0.33611(18) 0.11158(16) 1.0396(3) 0.0599 1.0000 Uani . . .
O26 O 0.39093(13) 0.16411(14) 0.74981(18) 0.0282 1.0000 Uani . . .
N27 N 0.6667 0.3333 1.3575(4) 0.0288 1.0000 Uani S T .
O28 O 0.72468(14) 0.40309(15) 1.3560(2) 0.0367 1.0000 Uani . . .
O29 O 0.67084(19) 0.51156(18) 1.3517(3) 0.0668 1.0000 Uani . . .
C30 C 0.7392(3) 0.5885(3) 1.3603(4) 0.0726 1.0000 Uani . . .
H71 H 0.6012 0.3401 0.6019 0.0203 1.0000 Uiso R . .
H72 H 0.5101 0.2654 0.6142 0.0203 1.0000 Uiso R . .
H111 H 0.6310 0.4751 0.6130 0.0196 1.0000 Uiso R . .
H112 H 0.5643 0.4999 0.6468 0.0196 1.0000 Uiso R . .
H131 H 0.5193 0.3839 0.4604 0.0336 1.0000 Uiso R . .
H132 H 0.4349 0.3123 0.5116 0.0336 1.0000 Uiso R . .
H161 H 0.4725 0.2595 1.1144 0.0201 1.0000 Uiso R . .
H162 H 0.4050 0.2820 1.0745 0.0201 1.0000 Uiso R . .
H181 H 0.6419 0.4517 1.1144 0.0184 1.0000 Uiso R . .
H182 H 0.6098 0.3559 1.1194 0.0184 1.0000 Uiso R . .
H201 H 0.5071 0.3822 1.2638 0.0269 1.0000 Uiso R . .
H202 H 0.4431 0.3986 1.1942 0.0269 1.0000 Uiso R . .
H91 H 0.4419 0.3957 0.7469 0.0222 1.0000 Uiso R . .
H92 H 0.4167 0.3018 0.7372 0.0222 1.0000 Uiso R . .
H191 H 0.5463 0.4818 0.9822 0.0219 1.0000 Uiso R . .
H192 H 0.4529 0.4116 0.9711 0.0219 1.0000 Uiso R . .
H301 H 0.7222 0.6295 1.3594 0.0796 1.0000 Uiso R . .
H302 H 0.7681 0.5929 1.4344 0.0796 1.0000 Uiso R . .
H303 H 0.7754 0.5975 1.2930 0.0796 1.0000 Uiso R . .
H16 H 0.5821 0.4974 1.2569 0.0500 1.0000 Uiso R . .
H38 H 0.6859 0.4795 1.3603 0.0800 1.0000 Uiso R . .
H261 H 0.3856 0.1206 0.6971 0.0330 1.0000 Uiso R . .
H262 H 0.3404 0.1450 0.7949 0.0330 1.0000 Uiso R . .
H141 H 0.4749 0.4721 0.4806 0.0548 0.5000 Uiso R . 1
H142 H 0.3891 0.3986 0.5470 0.0548 0.5000 Uiso R . 2

loop_
_atom_site_aniso_label
_atom_site_aniso_U_11
_atom_site_aniso_U_22
_atom_site_aniso_U_33
_atom_site_aniso_U_23
_atom_site_aniso_U_13
_atom_site_aniso_U_12
Co1 0.01343(19) 0.01343(19) 0.0097(3) 0.0000 0.0000 0.00669(10)
Co2 0.0157(2) 0.0151(2) 0.01185(18) 0.00030(13) -0.00027(13) 0.00836(15)
O3 0.0171(10) 0.0165(10) 0.0116(9) 0.0006(7) 0.0005(7) 0.0103(8)
Co5 0.0168(2) 0.0162(2) 0.01482(18) -0.00057(14) -0.00006(14) 0.00812(17)
O6 0.0191(10) 0.0182(10) 0.0080(8) -0.0012(7) -0.0023(7) 0.0092(8)
C7 0.0200(14) 0.0225(15) 0.0135(13) 0.0014(11) -0.0024(10) 0.0116(13)
C8 0.0230(15) 0.0284(16) 0.0115(12) 0.0044(11) -0.0019(11) 0.0147(13)
N9 0.0188(12) 0.0187(12) 0.0193(11) 0.0003(9) -0.0013(9) 0.0114(11)
C11 0.0263(16) 0.0247(16) 0.0143(13) -0.0013(11) -0.0024(11) 0.0148(13)
O12 0.0213(10) 0.0153(10) 0.0135(9) 0.0019(7) -0.0018(8) 0.0093(9)
C13 0.0287(17) 0.0286(17) 0.0201(14) 0.0032(12) -0.0006(12) 0.0135(14)
O14 0.0545(17) 0.0475(16) 0.0322(13) -0.0014(11) -0.0121(11) 0.0350(14)
O15 0.0228(11) 0.0202(11) 0.0125(9) -0.0011(8) 0.0032(8) 0.0131(9)
C16 0.0194(14) 0.0201(14) 0.0120(12) -0.0004(11) 0.0046(10) 0.0109(12)
C17 0.0196(14) 0.0255(16) 0.0099(12) 0.0004(11) 0.0017(10) 0.0119(13)
C18 0.0223(15) 0.0206(14) 0.0138(12) 0.0019(10) 0.0024(11) 0.0130(12)
N19 0.0232(13) 0.0229(13) 0.0127(11) 0.0001(9) 0.0001(9) 0.0149(11)
C20 0.0232(15) 0.0332(17) 0.0180(14) -0.0036(12) 0.0010(12) 0.0182(14)
O21 0.0372(13) 0.0295(12) 0.0235(10) -0.0069(9) -0.0029(9) 0.0205(11)
O22 0.0186(11) 0.0208(11) 0.0275(11) 0.0067(9) 0.0064(8) 0.0088(9)
N23 0.0300(16) 0.0300(16) 0.0335(14) 0.0033(12) 0.0094(12) 0.0152(13)
O24 0.0342(14) 0.0257(13) 0.0552(16) 0.0188(11) 0.0229(12) 0.0150(11)
O25 0.0538(19) 0.0326(15) 0.105(3) 0.0261(16) 0.0446(18) 0.0308(15)
O26 0.0213(11) 0.0322(13) 0.0286(11) -0.0045(9) -0.0057(9) 0.0115(10)
N27 0.0339(16) 0.0339(16) 0.019(2) 0.0000 0.0000 0.0169(8)
O28 0.0334(14) 0.0303(14) 0.0409(14) -0.0009(11) -0.0023(11) 0.0117(11)
O29 0.062(2) 0.0425(18) 0.106(3) -0.0271(18) -0.046(2) 0.0343(17)
C30 0.072(4) 0.080(4) 0.067(3) -0.010(3) -0.017(3) 0.039(3)

loop_
_atom_type_symbol
_atom_type_scat_dispersion_real
_atom_type_scat_dispersion_imag
_atom_type_scat_Cromer_Mann_a1
_atom_type_scat_Cromer_Mann_b1
_atom_type_scat_Cromer_Mann_a2
_atom_type_scat_Cromer_Mann_b2
_atom_type_scat_Cromer_Mann_a3
_atom_type_scat_Cromer_Mann_b3
_atom_type_scat_Cromer_Mann_a4
_atom_type_scat_Cromer_Mann_b4
_atom_type_scat_Cromer_Mann_c
_atom_type_scat_source
C 0.0033 0.0016 2.3100 20.8439 1.0200 10.2075 1.5886 0.5687 0.8650 51.6512 0.2156 'International Tables Vol C 4.2.6.8 and 6.1.1.4'
H 0.0000 0.0000 0.4930 10.5109 0.3229 26.1257 0.1402 3.1424 0.0408 57.7998 0.0030 'International Tables Vol C 4.2.6.8 and 6.1.1.4'
N 0.0061 0.0033 12.2126 0.0057 3.1322 9.8933 2.0125 28.9975 1.1663 0.5826 -11.5290 'International Tables Vol C 4.2.6.8 and 6.1.1.4'
O 0.0106 0.0060 3.0485 13.2771 2.2868 5.7011 1.5463 0.3239 0.8670 32.9089 0.2508 'International Tables Vol C 4.2.6.8 and 6.1.1.4'
Co 0.3494 0.9721 12.2841 4.2791 7.3409 0.2784 4.0034 13.5359 2.3488 71.1692 1.0118 'International Tables Vol C 4.2.6.8 and 6.1.1.4'

loop_
_geom_angle_atom_site_label_1
_geom_angle_site_symmetry_1
_geom_angle_atom_site_label_2
_geom_angle_atom_site_label_3
_geom_angle_site_symmetry_3
_geom_angle
_geom_angle_publ_flag
O6 5_665 Co1 O6 3_655 95.32(7) yes
O6 5_665 Co1 O3 3_655 173.01(7) yes
O6 3_655 Co1 O3 3_655 79.90(7) yes
O6 5_665 Co1 O3 5_665 79.88(7) yes
O6 3_655 Co1 O3 5_665 90.32(7) yes
O3 3_655 Co1 O3 5_665 94.96(7) yes
O6 5_665 Co1 Co2 3_655 135.11(5) yes
O6 3_655 Co1 Co2 3_655 39.95(5) yes
O3 3_655 Co1 Co2 3_655 39.96(5) yes
O3 5_665 Co1 Co2 3_655 93.86(5) yes
O6 5_665 Co1 Co2 5_665 39.94(5) yes
O6 3_655 Co1 Co2 5_665 93.24(5) yes
O3 3_655 Co1 Co2 5_665 134.67(5) yes
O3 5_665 Co1 Co2 5_665 39.94(5) yes
Co2 3_655 Co1 Co2 5_665 120.035 yes
O6 5_665 Co1 Co5 3_655 87.31(5) yes
O6 3_655 Co1 Co5 3_655 45.27(5) yes
O3 3_655 Co1 Co5 3_655 85.70(5) yes
O3 5_665 Co1 Co5 3_655 45.06(5) yes
Co2 3_655 Co1 Co5 3_655 59.820(10) yes
O6 5_665 Co1 Co2 . 93.18(5) yes
O6 3_655 Co1 Co2 . 135.06(5) yes
O3 3_655 Co1 Co2 . 93.80(5) yes
O3 5_665 Co1 Co2 . 134.61(5) yes
Co2 3_655 Co1 Co2 . 119.991 yes
O6 5_665 Co1 O3 . 90.25(7) yes
O6 3_655 Co1 O3 . 172.94(7) yes
O3 3_655 Co1 O3 . 94.92(7) yes
O3 5_665 Co1 O3 . 94.92(7) yes
Co2 3_655 Co1 O3 . 134.64(5) yes
O6 5_665 Co1 O6 . 95.28(7) yes
O6 3_655 Co1 O6 . 95.31(7) yes
O3 3_655 Co1 O6 . 90.27(7) yes
O3 5_665 Co1 O6 . 172.91(7) yes
Co2 3_655 Co1 O6 . 93.22(5) yes
Co2 5_665 Co1 Co5 3_655 60.224(10) yes
Co2 5_665 Co1 Co2 . 119.972 yes
Co5 3_655 Co1 Co2 . 179.34(2) yes
Co2 5_665 Co1 O3 . 93.81(5) yes
Co5 3_655 Co1 O3 . 139.67(5) yes
Co2 . Co1 O3 . 39.92(5) yes
Co2 5_665 Co1 O6 . 135.05(5) yes
Co5 3_655 Co1 O6 . 140.48(5) yes
Co2 . Co1 O6 . 39.92(5) yes
O3 . Co1 O6 . 79.83(7) yes
Co1 5_665 Co2 Co1 3_655 0.036 yes
Co1 5_665 Co2 Co1 . 0.008 yes
Co1 3_655 Co2 Co1 . 0.028 yes
Co1 5_665 Co2 Co5 5_665 63.279(10) yes
Co1 3_655 Co2 Co5 5_665 63.243(10) yes
Co1 . Co2 Co5 5_665 63.271(10) yes
Co1 5_665 Co2 O3 . 44.84(5) yes
Co1 3_655 Co2 O3 . 44.82(5) yes
Co1 . Co2 O3 . 44.83(5) yes
Co5 5_665 Co2 O3 . 46.60(6) yes
Co1 5_665 Co2 Co5 . 63.482(10) yes
Co1 3_655 Co2 Co5 . 63.518(10) yes
Co1 . Co2 Co5 . 63.490(10) yes
Co5 5_665 Co2 Co5 . 126.733(17) yes
O3 . Co2 Co5 . 92.08(6) yes
Co1 5_665 Co2 O6 . 45.04(6) yes
Co1 3_655 Co2 O6 . 45.06(6) yes
Co1 . Co2 O6 . 45.04(6) yes
Co5 5_665 Co2 O6 . 93.48(6) yes
O3 . Co2 O6 . 89.87(8) yes
Co1 5_665 Co2 C8 . 99.31(7) yes
Co1 3_655 Co2 C8 . 99.31(7) yes
Co1 . Co2 C8 . 99.31(7) yes
Co5 5_665 Co2 C8 . 95.29(7) yes
O3 . Co2 C8 . 133.47(9) yes
Co1 5_665 Co2 N9 . 129.26(7) yes
Co1 3_655 Co2 N9 . 129.27(7) yes
Co1 . Co2 N9 . 129.26(7) yes
Co5 5_665 Co2 N9 . 122.56(7) yes
O3 . Co2 N9 . 167.92(9) yes
Co1 5_665 Co2 O12 . 88.54(6) yes
Co1 3_655 Co2 O12 . 88.51(6) yes
Co1 . Co2 O12 . 88.53(6) yes
Co5 5_665 Co2 O12 . 38.34(6) yes
O3 . Co2 O12 . 84.93(8) yes
Co1 5_665 Co2 O15 . 90.18(6) yes
Co1 3_655 Co2 O15 . 90.21(6) yes
Co1 . Co2 O15 . 90.19(6) yes
Co5 5_665 Co2 O15 . 140.11(6) yes
O3 . Co2 O15 . 93.53(8) yes
Co1 5_665 Co2 C17 . 100.36(6) yes
Co1 3_655 Co2 C17 . 100.36(6) yes
Co1 . Co2 C17 . 100.36(6) yes
Co5 5_665 Co2 C17 . 92.58(6) yes
O3 . Co2 C17 . 63.18(8) yes
Co1 5_665 Co2 N19 . 128.60(7) yes
Co1 3_655 Co2 N19 . 128.59(7) yes
Co1 . Co2 N19 . 128.60(7) yes
Co5 5_665 Co2 N19 . 89.46(7) yes
O3 . Co2 N19 . 84.37(9) yes
Co5 . Co2 O6 . 47.27(6) yes
Co5 . Co2 C8 . 94.60(7) yes
O6 . Co2 C8 . 63.00(8) yes
Co5 . Co2 N9 . 92.79(7) yes
O6 . Co2 N9 . 85.34(9) yes
C8 . Co2 N9 . 34.99(9) yes
Co5 . Co2 O12 . 140.94(6) yes
O6 . Co2 O12 . 93.72(8) yes
C8 . Co2 O12 . 61.90(9) yes
N9 . Co2 O12 . 84.32(9) yes
Co5 . Co2 O15 . 38.75(6) yes
O6 . Co2 O15 . 86.02(8) yes
C8 . Co2 O15 . 119.23(9) yes
N9 . Co2 O15 . 97.19(9) yes
O12 . Co2 O15 . 178.43(8) yes
Co5 . Co2 C17 . 95.09(6) yes
O6 . Co2 C17 . 134.51(8) yes
C8 . Co2 C17 . 160.30(9) yes
N9 . Co2 C17 . 127.27(9) yes
O12 . Co2 C17 . 117.52(9) yes
Co5 . Co2 N19 . 123.31(7) yes
O6 . Co2 N19 . 168.90(9) yes
C8 . Co2 N19 . 127.41(9) yes
N9 . Co2 N19 . 102.09(10) yes
O12 . Co2 N19 . 95.21(9) yes
O15 . Co2 C17 . 61.84(8) yes
O15 . Co2 N19 . 84.88(9) yes
C17 . Co2 N19 . 34.53(9) yes
Co5 5_665 O3 Co1 . 93.68(7) yes
Co5 5_665 O3 Co1 5_665 93.69(7) yes
Co1 . O3 Co1 5_665 0.039 yes
Co5 5_665 O3 Co1 3_655 93.65(7) yes
Co1 . O3 Co1 3_655 0.032 yes
Co1 5_665 O3 Co1 3_655 0.053 yes
Co5 5_665 O3 Co2 . 95.31(7) yes
Co1 . O3 Co2 . 95.24(8) yes
Co1 5_665 O3 Co2 . 95.21(8) yes
Co1 3_655 O3 Co2 . 95.24(8) yes
Co5 5_665 O3 C18 . 121.02(16) yes
Co1 . O3 C18 . 133.96(16) yes
Co1 5_665 O3 C18 . 133.97(16) yes
Co1 3_655 O3 C18 . 133.99(16) yes
Co2 . O3 C18 . 109.16(16) yes
O3 3_655 Co5 O12 3_655 74.06(7) yes
O3 3_655 Co5 Co2 . 88.18(5) yes
O12 3_655 Co5 Co2 . 129.08(6) yes
O3 3_655 Co5 Co2 3_655 38.10(5) yes
O12 3_655 Co5 Co2 3_655 35.98(5) yes
Co2 . Co5 Co2 3_655 113.223(17) yes
O3 3_655 Co5 O6 . 82.77(7) yes
O12 3_655 Co5 O6 . 91.37(7) yes
Co2 . Co5 O6 . 38.42(5) yes
Co2 3_655 Co5 O6 . 87.17(5) yes
O3 3_655 Co5 O15 . 94.66(8) yes
O12 3_655 Co5 O15 . 163.50(8) yes
Co2 . Co5 O15 . 36.59(6) yes
Co2 3_655 Co5 O15 . 131.86(6) yes
O6 . Co5 O15 . 75.01(7) yes
O3 3_655 Co5 O22 . 88.06(7) yes
O12 3_655 Co5 O22 . 85.79(8) yes
Co2 . Co5 O22 . 141.96(6) yes
Co2 3_655 Co5 O22 . 85.41(6) yes
O6 . Co5 O22 . 170.82(7) yes
O3 3_655 Co5 O26 . 168.72(8) yes
O12 3_655 Co5 O26 . 96.55(8) yes
Co2 . Co5 O26 . 93.20(7) yes
Co2 3_655 Co5 O26 . 132.35(6) yes
O6 . Co5 O26 . 91.36(8) yes
O15 . Co5 O22 . 106.19(8) yes
O15 . Co5 O26 . 93.10(9) yes
O22 . Co5 O26 . 97.63(8) yes
Co5 . O6 Co1 . 93.25(7) yes
Co5 . O6 Co1 3_655 93.29(7) yes
Co1 . O6 Co1 3_655 0.051 yes
Co5 . O6 Co1 5_665 93.25(7) yes
Co1 . O6 Co1 5_665 0.029 yes
Co1 3_655 O6 Co1 5_665 0.043 yes
Co5 . O6 Co2 . 94.31(7) yes
Co1 . O6 Co2 . 95.04(8) yes
Co1 3_655 O6 Co2 . 95.00(8) yes
Co1 5_665 O6 Co2 . 95.02(8) yes
Co5 . O6 C7 . 122.35(16) yes
Co1 . O6 C7 . 133.38(16) yes
Co1 3_655 O6 C7 . 133.38(16) yes
Co1 5_665 O6 C7 . 133.40(16) yes
Co2 . O6 C7 . 109.56(16) yes
O6 . C7 C8 . 108.8(2) yes
O6 . C7 H71 . 110.4 no
C8 . C7 H71 . 109.4 no
O6 . C7 H72 . 109.3 no
C8 . C7 H72 . 109.5 no
H71 . C7 H72 . 109.5 no
C7 . C8 Co2 . 78.62(14) yes
C7 . C8 N9 . 106.2(2) yes
Co2 . C8 N9 . 47.34(11) yes
C7 . C8 C11 . 111.0(2) yes
Co2 . C8 C11 . 78.54(15) yes
N9 . C8 C11 . 103.5(2) yes
C7 . C8 C13 . 110.5(2) yes
Co2 . C8 C13 . 160.5(2) yes
N9 . C8 C13 . 113.2(2) yes
C11 . C8 C13 . 112.1(2) yes
C8 . N9 Co2 . 97.67(16) yes
C8 . N9 H91 . 112.4 no
Co2 . N9 H91 . 112.6 no
C8 . N9 H92 . 112.2 no
Co2 . N9 H92 . 112.2 no
H91 . N9 H92 . 109.5 no
C8 . C11 O12 . 108.0(2) yes
C8 . C11 H111 . 109.5 no
O12 . C11 H111 . 109.8 no
C8 . C11 H112 . 110.1 no
O12 . C11 H112 . 109.9 no
H111 . C11 H112 . 109.5 no
C11 . O12 Co5 5_665 134.00(18) yes
C11 . O12 Co2 . 111.12(16) yes
Co5 5_665 O12 Co2 . 105.68(8) yes
C8 . C13 O14 . 111.7(3) yes
C8 . C13 H131 . 108.4 no
O14 . C13 H131 . 109.8 no
C8 . C13 H132 . 109.3 no
O14 . C13 H132 . 108.2 no
H131 . C13 H132 . 109.5 no
C13 . O14 H141 . 119.9 no
C13 . O14 H142 . 120.1 no
H141 . O14 H142 . 120.0 no
Co5 . O15 Co2 . 104.65(9) yes
Co5 . O15 C16 . 134.12(17) yes
Co2 . O15 C16 . 111.55(16) yes
O15 . C16 C17 . 107.1(2) yes
O15 . C16 H161 . 110.2 no
C17 . C16 H161 . 110.7 no
O15 . C16 H162 . 110.2 no
C17 . C16 H162 . 109.1 no
H161 . C16 H162 . 109.5 no
C16 . C17 Co2 . 78.89(14) yes
C16 . C17 C18 . 109.9(2) yes
Co2 . C17 C18 . 78.62(14) yes
C16 . C17 N19 . 104.2(2) yes
Co2 . C17 N19 . 46.52(11) yes
C18 . C17 N19 . 105.7(2) yes
C16 . C17 C20 . 111.6(2) yes
Co2 . C17 C20 . 158.4(2) yes
C18 . C17 C20 . 113.1(2) yes
N19 . C17 C20 . 111.9(2) yes
C17 . C18 O3 . 108.9(2) yes
C17 . C18 H181 . 109.4 no
O3 . C18 H181 . 110.5 no
C17 . C18 H182 . 109.7 no
O3 . C18 H182 . 108.8 no
H181 . C18 H182 . 109.5 no
C17 . N19 Co2 . 98.95(16) yes
C17 . N19 H191 . 111.7 no
Co2 . N19 H191 . 112.3 no
C17 . N19 H192 . 112.2 no
Co2 . N19 H192 . 112.0 no
H191 . N19 H192 . 109.5 no
C17 . C20 O21 . 111.3(2) yes
C17 . C20 H201 . 109.3 no
O21 . C20 H201 . 108.9 no
C17 . C20 H202 . 108.7 no
O21 . C20 H202 . 109.1 no
H201 . C20 H202 . 109.5 no
C20 . O21 H16 . 104.2 no
Co5 . O22 N23 . 126.62(18) yes
O22 . N23 O24 . 117.4(3) yes
O22 . N23 O25 . 120.0(3) yes
O24 . N23 O25 . 122.6(3) yes
Co5 . O26 H261 . 109.3 no
Co5 . O26 H262 . 109.4 no
H261 . O26 H262 . 109.5 no
O28 3_655 N27 O28 5_665 119.982(11) yes
O28 3_655 N27 O28 . 119.982(11) yes
O28 5_665 N27 O28 . 119.982(11) yes
C30 . O29 H38 . 106.9 no
O29 . C30 H301 . 109.2 no
O29 . C30 H302 . 109.7 no
H301 . C30 H302 . 109.5 no
O29 . C30 H303 . 109.5 no
H301 . C30 H303 . 109.5 no
H302 . C30 H303 . 109.5 no

loop_
_geom_bond_atom_site_label_1
_geom_bond_atom_site_label_2
_geom_bond_site_symmetry_2
_geom_bond_distance
_geom_bond_publ_flag
Co1 O6 5_665 2.1002(18) yes
Co1 O6 3_655 2.0990(18) yes
Co1 O3 3_655 2.0924(18) yes
Co1 O3 5_665 2.0922(18) yes
Co1 Co2 3_655 2.9552(4) yes
Co1 Co2 5_665 2.9558(4) yes
Co1 Co5 3_655 3.1639(4) yes
Co1 Co2 . 2.9571(4) yes
Co1 O3 . 2.0937(18) yes
Co1 O6 . 2.1006(18) yes
Co2 Co5 5_665 3.0755(5) yes
Co2 O3 . 1.9057(19) yes
Co2 Co5 . 3.0566(5) yes
Co2 O6 . 1.9048(18) yes
Co2 C8 . 2.590(3) yes
Co2 N9 . 1.922(2) yes
Co2 O12 . 1.8765(19) yes
Co2 O15 . 1.883(2) yes
Co2 C17 . 2.594(3) yes
Co2 N19 . 1.905(2) yes
O3 Co5 5_665 2.2440(19) yes
O3 C18 . 1.444(3) yes
Co5 O12 3_655 1.9817(19) yes
Co5 O6 . 2.2515(19) yes
Co5 O15 . 1.9777(19) yes
Co5 O22 . 2.107(2) yes
Co5 O26 . 2.100(2) yes
O6 C7 . 1.433(3) yes
C7 C8 . 1.542(4) yes
C7 H71 . 1.000 no
C7 H72 . 1.000 no
C8 N9 . 1.499(3) yes
C8 C11 . 1.519(4) yes
C8 C13 . 1.517(4) yes
N9 H91 . 1.000 no
N9 H92 . 1.000 no
C11 O12 . 1.419(3) yes
C11 H111 . 1.000 no
C11 H112 . 1.000 no
C13 O14 . 1.401(4) yes
C13 H131 . 1.000 no
C13 H132 . 1.000 no
O14 H141 . 1.000 no
O14 H142 . 1.000 no
O15 C16 . 1.424(3) yes
C16 C17 . 1.533(4) yes
C16 H161 . 1.000 no
C16 H162 . 1.000 no
C17 C18 . 1.540(4) yes
C17 N19 . 1.488(3) yes
C17 C20 . 1.541(4) yes
C18 H181 . 1.000 no
C18 H182 . 1.000 no
N19 H191 . 1.000 no
N19 H192 . 1.000 no
C20 O21 . 1.416(4) yes
C20 H201 . 1.000 no
C20 H202 . 1.000 no
O21 H16 . 0.776 no
O22 N23 . 1.281(3) yes
N23 O24 . 1.245(3) yes
N23 O25 . 1.222(4) yes
O26 H261 . 1.000 no
O26 H262 . 1.000 no
N27 O28 3_655 1.251(2) yes
N27 O28 5_665 1.251(2) yes
N27 O28 . 1.251(2) yes
O29 C30 . 1.415(6) yes
O29 H38 . 0.812 no
C30 H301 . 1.000 no
C30 H302 . 1.000 no
C30 H303 . 1.000 no

loop_
_geom_hbond_atom_site_label_D
_geom_hbond_atom_site_label_H
_geom_hbond_atom_site_label_A
_geom_hbond_site_symmetry_A
_geom_hbond_angle_DHA
_geom_hbond_distance_DH
_geom_hbond_distance_HA
_geom_hbond_distance_DA
_geom_hbond_publ_flag
N9 H91 O21 2_667 155 1.00 2.11 3.048(2) yes
N19 H191 O22 5_665 145 1.00 2.04 2.916(2) yes
N19 H192 O24 6_557 151 1.00 2.09 3.001(2) yes
O21 H16 O29 . 173 0.78 1.93 2.706(2) yes
O29 H38 O28 . 172 0.81 1.96 2.770(2) yes
O14 H141 O14 2_666 153 1.00 1.91 2.836(2) yes
